data_4329180
loop_
_publ_author_name
'Phuong V. Dau'
'Min Kim'
'Sergio J. Garibay'
'Fr\'ed\'eric H. L. M\"unch'
'Curtis E. Moore'
'Seth M. Cohen'

_publ_section_title
;
 Single-Atom Ligand Changes Affect Breathing in an Extended Metal-Organic
 Framework
;
_journal_name_full 'Inorganic Chemistry'
_journal_page_first 5671
_journal_page_last 5676
_journal_paper_doi 10.1021/ic202683s
_journal_volume 51
_journal_year 2012
_chemical_formula_moiety 'C34 H20 N6 O8 Zn2'
_chemical_formula_sum 'C34 H20 N6 O8 Zn2'
_chemical_formula_weight 771.30
_chemical_name_common BMOF-1-dcppy-10.2EtOAc
_chemical_name_systematic
; 
 ? 
;
_space_group_IT_number 2
_symmetry_cell_setting triclinic
_symmetry_space_group_name_Hall '-P 1'
_symmetry_space_group_name_H-M 'P -1'
_atom_sites_solution_hydrogens geom
_atom_sites_solution_primary direct
_atom_sites_solution_secondary difmap
_audit_creation_method SHELXL-97
_cell_angle_alpha 76.892(2)
_cell_angle_beta 86.550(2)
_cell_angle_gamma 83.446(2)
_cell_formula_units_Z 2
_cell_length_a 14.020(2)
_cell_length_b 15.082(2)
_cell_length_c 15.121(2)
_cell_measurement_reflns_used 3399
_cell_measurement_temperature 200(2)
_cell_measurement_theta_max 24.57
_cell_measurement_theta_min 2.41
_cell_volume 3091.7(7)
_computing_cell_refinement 'Bruker SAINT'
_computing_data_collection 'Bruker APEX2'
_computing_data_reduction 'Bruker SAINT'
_computing_molecular_graphics 'Bruker SHELXTL'
_computing_publication_material 'Bruker SHELXTL'
_computing_structure_refinement 'SHELXL-97 (Sheldrick, 2008)'
_computing_structure_solution 'SHELXS-97 (Sheldrick, 2008)'
_diffrn_ambient_temperature 200(2)
_diffrn_measured_fraction_theta_full 0.996
_diffrn_measured_fraction_theta_max 0.984
_diffrn_measurement_device_type 'Bruker APEX-II CCD'
_diffrn_measurement_method '\f and \w scans'
_diffrn_radiation_monochromator graphite
_diffrn_radiation_source 'fine-focus sealed tube'
_diffrn_radiation_type MoK\a
_diffrn_radiation_wavelength 0.71073
_diffrn_reflns_av_R_equivalents 0.0625
_diffrn_reflns_av_sigmaI/netI 0.0727
_diffrn_reflns_limit_h_max 16
_diffrn_reflns_limit_h_min -16
_diffrn_reflns_limit_k_max 17
_diffrn_reflns_limit_k_min -18
_diffrn_reflns_limit_l_max 18
_diffrn_reflns_limit_l_min -18
_diffrn_reflns_number 37147
_diffrn_reflns_theta_full 25.00
_diffrn_reflns_theta_max 25.21
_diffrn_reflns_theta_min 1.38
_exptl_absorpt_coefficient_mu 0.809
_exptl_absorpt_correction_T_max 0.9607
_exptl_absorpt_correction_T_min 0.9235
_exptl_absorpt_correction_type multi-scan
_exptl_absorpt_process_details SADABS
_exptl_crystal_colour colorless
_exptl_crystal_density_diffrn 0.828
_exptl_crystal_description plate
_exptl_crystal_F_000 780
_exptl_crystal_size_max 0.10
_exptl_crystal_size_mid 0.08
_exptl_crystal_size_min 0.05
_platon_squeeze_details
;
Squeeze found 489 electrons that can be accounted for ~10.2 EtOAc
molecules. The nitrogen atom on the dcppy ligand was refined as 
disorder over two position and split was used to determine the occupancy
of each position. The structure was not refined as anisotropy because when
it is refined as anisotropy some atoms have N.P.D.
;
_refine_diff_density_max 3.366
_refine_diff_density_min -2.611
_refine_diff_density_rms 0.131
_refine_ls_extinction_method none
_refine_ls_goodness_of_fit_ref 1.012
_refine_ls_hydrogen_treatment constr
_refine_ls_matrix_type full
_refine_ls_number_parameters 212
_refine_ls_number_reflns 10962
_refine_ls_number_restraints 0
_refine_ls_restrained_S_all 1.012
_refine_ls_R_factor_all 0.1220
_refine_ls_R_factor_gt 0.1007
_refine_ls_shift/su_max 0.001
_refine_ls_shift/su_mean 0.000
_refine_ls_structure_factor_coef Fsqd
_refine_ls_weighting_details 'calc w=1/[\s^2^(Fo^2^)+(0.1938P)^2^+0.0000P] where P=(Fo^2^+2Fc^2^)/3'
_refine_ls_weighting_scheme calc
_refine_ls_wR_factor_gt 0.2654
_refine_ls_wR_factor_ref 0.2853
_reflns_number_gt 7100
_reflns_number_total 10962
_reflns_threshold_expression >2sigma(I)
_cod_data_source_file ic202683s_si_003_2.cif
_cod_data_source_block BMOF-1-dcppy
_cod_original_cell_volume 3091.8(9)
_cod_database_code 4329180

loop_
_symmetry_equiv_pos_as_xyz
'x, y, z'
'-x, -y, -z'

loop_
_atom_site_label
_atom_site_type_symbol
_atom_site_fract_x
_atom_site_fract_y
_atom_site_fract_z
_atom_site_U_iso_or_equiv
_atom_site_adp_type
_atom_site_occupancy
_atom_site_symmetry_multiplicity
_atom_site_calc_flag
_atom_site_refinement_flags
_atom_site_disorder_assembly
_atom_site_disorder_group
O2 O 0.2941(3) 0.8863(2) 0.0288(3) 0.0431(9) Uiso 1 1 d . . .
N2 N 0.4574(3) 0.8713(3) 0.1642(3) 0.0341(10) Uiso 1 1 d . . .
N1 N -0.0432(3) 0.8866(3) 0.1692(3) 0.0374(10) Uiso 1 1 d . . .
O1 O 0.1343(3) 0.8913(3) 0.0380(3) 0.0475(10) Uiso 1 1 d . . .
O5 O 0.2790(3) 0.8601(3) 0.2988(3) 0.0477(10) Uiso 1 1 d . . .
O6 O 0.1199(3) 0.8884(3) 0.3032(3) 0.0461(10) Uiso 1 1 d . . .
O3 O 0.1185(3) 1.0266(3) 0.1463(3) 0.0476(10) Uiso 1 1 d . . .
O7 O 0.2985(3) 0.7354(3) 0.1793(3) 0.0535(11) Uiso 1 1 d . . .
O8 O 0.1389(3) 0.7528(3) 0.1975(3) 0.0537(11) Uiso 1 1 d . . .
O4 O 0.2775(3) 1.0080(3) 0.1497(3) 0.0484(10) Uiso 1 1 d . . .
C9 C 0.6548(5) 0.8769(4) 0.1677(4) 0.0439(14) Uiso 1 1 d . . .
C6 C 0.7592(5) 0.8803(4) 0.1675(4) 0.0456(14) Uiso 1 1 d . A .
C5 C 0.8170(5) 0.8840(4) 0.0892(4) 0.0467(14) Uiso 1 1 d . . .
H5 H 0.7896 0.8828 0.0336 0.056 Uiso 1 1 calc R A .
C3 C 0.2139(4) 0.8877(3) -0.0042(4) 0.0355(12) Uiso 1 1 d . . .
C1 C 0.2003(4) 0.8740(3) 0.3392(4) 0.0381(12) Uiso 1 1 d . A .
C7 C 0.8050(5) 0.8785(5) 0.2477(5) 0.0606(18) Uiso 1 1 d . . .
H7 H 0.7688 0.8759 0.3032 0.073 Uiso 1 1 calc R A .
C8 C 0.6069(9) 0.9111(8) 0.0879(8) 0.0517(12) Uiso 0.564(5) 1 d P A 1
H8 H 0.6409 0.9362 0.0333 0.062 Uiso 0.564(5) 1 calc PR A 1
C2 C 0.2192(5) 0.7052(4) 0.1900(4) 0.0461(14) Uiso 1 1 d . A .
C4 C 0.2120(4) 0.8868(4) -0.1028(4) 0.0407(13) Uiso 1 1 d . A .
C10 C 0.1266(5) 0.8918(4) -0.1454(4) 0.0468(14) Uiso 1 1 d . . .
H10 H 0.0677 0.8977 -0.1117 0.056 Uiso 1 1 calc R . .
C100 C 0.1243(5) 0.8885(4) -0.2334(4) 0.0545(16) Uiso 1 1 d . . .
H100 H 0.0645 0.8898 -0.2603 0.065 Uiso 1 1 calc R . .
C28 C 0.1995(5) 1.1510(4) 0.1584(4) 0.0498(15) Uiso 1 1 d . . .
N3 N 0.2960(5) 0.8799(4) -0.2452(4) 0.0240(16) Uiso 0.564(5) 1 d P A 2
N4 N 0.2870(6) 0.8547(5) -0.4276(5) 0.0191(19) Uiso 0.436(5) 1 d P A 1
N8 N 0.1245(9) 0.4790(8) 0.2020(8) 0.010(3) Uiso 0.25 1 d P . .
N9 N 0.1194(8) 0.2985(7) 0.1695(7) 0.097(3) Uiso 0.75 1 d P . .
C14 C 0.2973(5) 0.8795(4) -0.1551(4) 0.0479(15) Uiso 1 1 d . . .
H14 H 0.3573 0.8742 -0.1272 0.057 Uiso 1 1 calc R A 2
C16 C 0.2063(5) 0.8802(4) -0.3815(5) 0.0560(16) Uiso 1 1 d . . .
C24 C 0.2144(5) 0.6070(4) 0.1922(5) 0.0579(17) Uiso 1 1 d . . .
C22 C -0.0868(4) 0.8892(4) 0.0919(4) 0.0420(13) Uiso 1 1 d . . .
H22 H -0.0492 0.8949 0.0370 0.050 Uiso 1 1 calc R . .
C23 C -0.0972(5) 0.8806(4) 0.2455(5) 0.0551(16) Uiso 1 1 d . . .
H23 H -0.0667 0.8775 0.3007 0.066 Uiso 1 1 calc R . .
C12 C 0.2088(5) 0.8832(4) -0.2846(5) 0.0560(16) Uiso 1 1 d . A .
C20 C 0.2851(6) 0.8514(5) -0.5145(5) 0.075(2) Uiso 1 1 d . . .
H20 H 0.3423 0.8317 -0.5446 0.090 Uiso 1 1 calc R A 1
C17 C 0.2009(5) 0.8764(4) 0.4376(4) 0.0470(14) Uiso 1 1 d . . .
C18 C 0.1200(6) 0.9030(5) 0.4849(5) 0.0675(19) Uiso 1 1 d . . .
H18 H 0.0607 0.9191 0.4551 0.081 Uiso 1 1 calc R . .
C27 C 0.1987(4) 1.0560(4) 0.1500(4) 0.0407(13) Uiso 1 1 d . A .
C25 C 0.2945(6) 0.5483(5) 0.1838(5) 0.070(2) Uiso 1 1 d . A .
H25 H 0.3561 0.5695 0.1810 0.084 Uiso 1 1 calc R . .
C101 C 0.1233(6) 0.9067(5) -0.4270(5) 0.070(2) Uiso 1 1 d . . .
H101 H 0.0672 0.9281 -0.3965 0.084 Uiso 1 1 calc R . .
C30 C 0.2032(6) 0.3308(5) 0.1768(5) 0.0670(19) Uiso 1 1 d . . .
C103 C 0.2877(6) 0.4605(5) 0.1796(5) 0.070(2) Uiso 1 1 d . . .
H103 H 0.3446 0.4216 0.1726 0.085 Uiso 1 1 calc R A .
C29 C 0.1184(7) 1.2096(6) 0.1607(6) 0.088(3) Uiso 1 1 d . . .
H29 H 0.0582 1.1882 0.1560 0.106 Uiso 1 1 calc R . .
C102 C 0.2857(6) 0.2749(5) 0.1724(5) 0.069(2) Uiso 1 1 d . . .
H102 H 0.3457 0.2973 0.1759 0.083 Uiso 1 1 calc R . .
C32 C 0.2839(6) 1.1874(5) 0.1629(5) 0.0627(18) Uiso 1 1 d . . .
H32 H 0.3430 1.1505 0.1594 0.075 Uiso 1 1 calc R . .
C36 C 0.2040(6) 0.4282(5) 0.1851(5) 0.074(2) Uiso 1 1 d . A .
C38 C 0.5078(9) 0.9082(8) 0.0889(8) 0.0517(12) Uiso 0.564(5) 1 d P A 1
H38 H 0.4746 0.9333 0.0345 0.062 Uiso 0.564(5) 1 calc PR A 1
C34 C 0.1281(9) 0.5642(7) 0.2045(7) 0.106(5) Uiso 0.91(3) 1 d P A .
H34 H 0.0698 0.5997 0.2152 0.127 Uiso 1 1 calc R . .
C39 C 0.6037(9) 0.8380(8) 0.2434(8) 0.0517(12) Uiso 0.564(5) 1 d P A 1
H39 H 0.6356 0.8122 0.2985 0.062 Uiso 0.564(5) 1 calc PR A 1
C37 C 0.5044(9) 0.8361(8) 0.2402(8) 0.0517(12) Uiso 0.564(5) 1 d P A 1
H37 H 0.4698 0.8089 0.2936 0.062 Uiso 0.564(5) 1 calc PR A 1
Zn1 Zn 0.10194(4) 0.89015(4) 0.17082(4) 0.0316(2) Uiso 1 1 d . A .
Zn2 Zn 0.31219(4) 0.86984(4) 0.16444(4) 0.0315(2) Uiso 1 1 d . A .
C37A C 0.4988(11) 0.8911(10) 0.2310(10) 0.0517(12) Uiso 0.436(5) 1 d P A 2
H37A H 0.4582 0.9052 0.2797 0.062 Uiso 0.436(5) 1 calc PR A 2
C39A C 0.5959(11) 0.8934(10) 0.2379(10) 0.0517(12) Uiso 0.436(5) 1 d P A 2
H39A H 0.6208 0.9062 0.2902 0.062 Uiso 0.436(5) 1 calc PR A 2
C8A C 0.6107(11) 0.8600(10) 0.0917(10) 0.0517(12) Uiso 0.436(5) 1 d P A 2
H8A H 0.6480 0.8488 0.0401 0.062 Uiso 0.436(5) 1 calc PR A 2
C38A C 0.5139(12) 0.8604(11) 0.0948(11) 0.0517(12) Uiso 0.436(5) 1 d P A 2
H38A H 0.4849 0.8522 0.0425 0.062 Uiso 0.436(5) 1 calc PR A 2

loop_
_atom_type_symbol
_atom_type_description
_atom_type_scat_dispersion_real
_atom_type_scat_dispersion_imag
_atom_type_scat_source
C C 0.0033 0.0016 'International Tables Vol C Tables 4.2.6.8 and 6.1.1.4'
H H 0.0000 0.0000 'International Tables Vol C Tables 4.2.6.8 and 6.1.1.4'
N N 0.0061 0.0033 'International Tables Vol C Tables 4.2.6.8 and 6.1.1.4'
O O 0.0106 0.0060 'International Tables Vol C Tables 4.2.6.8 and 6.1.1.4'
Zn Zn 0.2839 1.4301 'International Tables Vol C Tables 4.2.6.8 and 6.1.1.4'

loop_
_geom_angle_atom_site_label_1
_geom_angle_atom_site_label_2
_geom_angle_atom_site_label_3
_geom_angle
_geom_angle_site_symmetry_1
_geom_angle_site_symmetry_3
C3 O2 Zn2 123.0(4) . .
C37A N2 C38A 115.4(11) . .
C37A N2 C38 105.2(9) . .
C38A N2 C38 30.7(7) . .
C37A N2 C37 35.5(7) . .
C38A N2 C37 108.8(9) . .
C38 N2 C37 118.4(8) . .
C37A N2 Zn2 121.5(8) . .
C38A N2 Zn2 122.9(8) . .
C38 N2 Zn2 121.7(6) . .
C37 N2 Zn2 119.9(6) . .
C23 N1 C22 118.1(5) . .
C23 N1 Zn1 120.6(4) . .
C22 N1 Zn1 121.3(4) . .
C3 O1 Zn1 130.7(4) . .
C1 O5 Zn2 130.7(4) . .
C1 O6 Zn1 123.7(4) . .
C27 O3 Zn1 122.7(4) . .
C2 O7 Zn2 122.1(4) . .
C2 O8 Zn1 131.8(4) . .
C27 O4 Zn2 132.3(4) . .
C39A C9 C39 34.9(6) . .
C39A C9 C8 108.4(9) . .
C39 C9 C8 118.5(9) . .
C39A C9 C8A 116.9(10) . .
C39 C9 C8A 107.0(9) . .
C8 C9 C8A 31.2(6) . .
C39A C9 C6 122.0(9) . .
C39 C9 C6 122.2(8) . .
C8 C9 C6 119.2(7) . .
C8A C9 C6 121.0(8) . .
C5 C6 C7 116.9(6) . .
C5 C6 C9 122.2(6) . .
C7 C6 C9 120.9(6) . .
C22 C5 C6 120.2(6) 1_655 .
C22 C5 H5 119.9 1_655 .
C6 C5 H5 119.9 . .
O1 C3 O2 125.6(5) . .
O1 C3 C4 116.7(5) . .
O2 C3 C4 117.7(5) . .
O5 C1 O6 125.1(5) . .
O5 C1 C17 118.0(5) . .
O6 C1 C17 116.9(5) . .
C23 C7 C6 119.5(7) 1_655 .
C23 C7 H7 120.3 1_655 .
C6 C7 H7 120.3 . .
C9 C8 C38 118.8(10) . .
C9 C8 H8 120.6 . .
C38 C8 H8 120.6 . .
O7 C2 O8 124.9(6) . .
O7 C2 C24 118.9(6) . .
O8 C2 C24 116.1(6) . .
C10 C4 C14 117.5(6) . .
C10 C4 C3 121.5(5) . .
C14 C4 C3 121.1(5) . .
C100 C10 C4 121.9(6) . .
C100 C10 H10 119.1 . .
C4 C10 H10 119.1 . .
C10 C100 C12 120.1(7) . .
C10 C100 H100 120.0 . .
C12 C100 H100 120.0 . .
C29 C28 C32 115.1(7) . .
C29 C28 C27 123.5(7) . .
C32 C28 C27 121.4(6) . .
C14 N3 C12 119.2(6) . .
C20 N4 C16 121.2(8) . .
C34 N8 C36 119.9(12) . .
C30 N9 C29 119.9(10) . 1_545
N3 C14 C4 121.3(6) . .
N3 C14 H14 119.4 . .
C4 C14 H14 119.4 . .
N4 C16 C101 118.7(7) . .
N4 C16 C12 121.0(7) . .
C101 C16 C12 120.2(7) . .
C25 C24 C34 113.4(8) . .
C25 C24 C2 122.4(7) . .
C34 C24 C2 124.2(7) . .
N1 C22 C5 122.6(6) . 1_455
N1 C22 H22 118.7 . .
C5 C22 H22 118.7 1_455 .
N1 C23 C7 122.7(7) . 1_455
N1 C23 H23 118.6 . .
C7 C23 H23 118.6 1_455 .
C100 C12 N3 120.0(6) . .
C100 C12 C16 120.1(7) . .
N3 C12 C16 119.9(7) . .
N4 C20 C17 121.3(8) . 1_554
N4 C20 H20 119.4 . .
C17 C20 H20 119.4 1_554 .
C18 C17 C20 116.8(7) . 1_556
C18 C17 C1 122.5(6) . .
C20 C17 C1 120.7(6) 1_556 .
C101 C18 C17 121.1(8) 1_556 .
C101 C18 H18 119.4 1_556 .
C17 C18 H18 119.4 . .
O4 C27 O3 123.7(5) . .
O4 C27 C28 117.9(6) . .
O3 C27 C28 118.3(5) . .
C103 C25 C24 121.2(8) . .
C103 C25 H25 119.4 . .
C24 C25 H25 119.4 . .
C18 C101 C16 120.7(8) 1_554 .
C18 C101 H101 119.7 1_554 .
C16 C101 H101 119.7 . .
N9 C30 C102 118.4(8) . .
N9 C30 C36 119.7(8) . .
C102 C30 C36 121.9(8) . .
C36 C103 C25 121.2(8) . .
C36 C103 H103 119.4 . .
C25 C103 H103 119.4 . .
C28 C29 N9 123.3(10) . 1_565
C28 C29 H29 118.3 . .
N9 C29 H29 118.3 1_565 .
C30 C102 C32 121.2(8) . 1_545
C30 C102 H102 119.4 . .
C32 C102 H102 119.4 1_545 .
C102 C32 C28 122.1(7) 1_565 .
C102 C32 H32 119.0 1_565 .
C28 C32 H32 119.0 . .
C103 C36 N8 120.3(9) . .
C103 C36 C30 117.5(8) . .
N8 C36 C30 122.1(9) . .
N2 C38 C8 122.5(11) . .
N2 C38 H38 118.8 . .
C8 C38 H38 118.8 . .
N8 C34 C24 123.4(11) . .
N8 C34 H34 118.3 . .
C24 C34 H34 118.3 . .
C9 C39 C37 120.2(11) . .
C9 C39 H39 119.9 . .
C37 C39 H39 119.9 . .
N2 C37 C39 121.5(11) . .
N2 C37 H37 119.2 . .
C39 C37 H37 119.2 . .
O1 Zn1 O6 159.98(18) . .
O1 Zn1 O8 87.57(16) . .
O6 Zn1 O8 89.19(16) . .
O1 Zn1 N1 98.49(18) . .
O6 Zn1 N1 101.52(17) . .
O8 Zn1 N1 97.21(18) . .
O1 Zn1 O3 89.76(16) . .
O6 Zn1 O3 86.12(16) . .
O8 Zn1 O3 158.72(18) . .
N1 Zn1 O3 104.06(17) . .
O1 Zn1 Zn2 77.38(12) . .
O6 Zn1 Zn2 82.67(12) . .
O8 Zn1 Zn2 75.43(13) . .
N1 Zn1 Zn2 171.59(12) . .
O3 Zn1 Zn2 83.38(12) . .
O7 Zn2 O2 88.42(16) . .
O7 Zn2 O5 90.21(16) . .
O2 Zn2 O5 159.74(17) . .
O7 Zn2 N2 102.34(17) . .
O2 Zn2 N2 99.83(17) . .
O5 Zn2 N2 100.21(17) . .
O7 Zn2 O4 160.90(18) . .
O2 Zn2 O4 88.53(15) . .
O5 Zn2 O4 86.18(16) . .
N2 Zn2 O4 96.75(17) . .
O7 Zn2 Zn1 84.42(13) . .
O2 Zn2 Zn1 82.67(12) . .
O5 Zn2 Zn1 77.08(12) . .
N2 Zn2 Zn1 172.80(12) . .
O4 Zn2 Zn1 76.49(12) . .
N2 C37A C39A 126.1(14) . .
N2 C37A H37A 116.9 . .
C39A C37A H37A 116.9 . .
C9 C39A C37A 118.0(14) . .
C9 C39A H39A 121.0 . .
C37A C39A H39A 121.0 . .
C38A C8A C9 118.2(14) . .
C38A C8A H8A 120.9 . .
C9 C8A H8A 120.9 . .
N2 C38A C8A 125.1(15) . .
N2 C38A H38A 117.4 . .
C8A C38A H38A 117.4 . .

loop_
_geom_bond_atom_site_label_1
_geom_bond_atom_site_label_2
_geom_bond_distance
_geom_bond_site_symmetry_2
O2 C3 1.254(6) .
O2 Zn2 2.037(4) .
N2 C37A 1.302(16) .
N2 C38A 1.305(16) .
N2 C38 1.345(13) .
N2 C37 1.332(12) .
N2 Zn2 2.038(5) .
N1 C23 1.333(8) .
N1 C22 1.341(7) .
N1 Zn1 2.044(5) .
O1 C3 1.253(6) .
O1 Zn1 2.028(4) .
O5 C1 1.249(7) .
O5 Zn2 2.033(4) .
O6 C1 1.255(7) .
O6 Zn1 2.027(4) .
O3 C27 1.263(7) .
O3 Zn1 2.044(4) .
O7 C2 1.236(7) .
O7 Zn2 2.019(4) .
O8 C2 1.278(7) .
O8 Zn1 2.031(4) .
O4 C27 1.250(7) .
O4 Zn2 2.049(4) .
C9 C39A 1.357(16) .
C9 C39 1.365(13) .
C9 C8 1.382(13) .
C9 C8A 1.422(16) .
C9 C6 1.469(9) .
C6 C5 1.388(8) .
C6 C7 1.400(9) .
C5 C22 1.363(9) 1_655
C5 H5 0.9500 .
C3 C4 1.496(7) .
C1 C17 1.496(8) .
C7 C23 1.373(10) 1_655
C7 H7 0.9500 .
C8 C38 1.395(17) .
C8 H8 0.9500 .
C2 C24 1.483(8) .
C4 C10 1.381(8) .
C4 C14 1.402(8) .
C10 C100 1.345(8) .
C10 H10 0.9500 .
C100 C12 1.380(9) .
C100 H100 0.9500 .
C28 C29 1.361(11) .
C28 C32 1.372(9) .
C28 C27 1.469(8) .
N3 C14 1.362(9) .
N3 C12 1.384(10) .
N4 C20 1.329(11) .
N4 C16 1.356(10) .
N8 C34 1.301(15) .
N8 C36 1.325(14) .
N9 C30 1.342(13) .
N9 C29 1.378(12) 1_545
C14 H14 0.9500 .
C16 C101 1.361(10) .
C16 C12 1.478(10) .
C24 C25 1.367(10) .
C24 C34 1.418(13) .
C22 C5 1.363(9) 1_455
C22 H22 0.9500 .
C23 C7 1.373(10) 1_455
C23 H23 0.9500 .
C20 C17 1.392(10) 1_554
C20 H20 0.9500 .
C17 C18 1.374(9) .
C17 C20 1.392(10) 1_556
C18 C101 1.349(10) 1_556
C18 H18 0.9500 .
C25 C103 1.354(10) .
C25 H25 0.9500 .
C101 C18 1.350(10) 1_554
C101 H101 0.9500 .
C30 C102 1.359(10) .
C30 C36 1.503(11) .
C103 C36 1.313(11) .
C103 H103 0.9500 .
C29 N9 1.378(12) 1_565
C29 H29 0.9500 .
C102 C32 1.362(9) 1_545
C102 H102 0.9500 .
C32 C102 1.362(9) 1_565
C32 H32 0.9500 .
C38 H38 0.9500 .
C34 H34 0.9500 .
C39 C37 1.399(16) .
C39 H39 0.9500 .
C37 H37 0.9500 .
Zn1 Zn2 2.9268(10) .
C37A C39A 1.38(2) .
C37A H37A 0.9500 .
C39A H39A 0.9500 .
C8A C38A 1.35(2) .
C8A H8A 0.9500 .
C38A H38A 0.9500 .

loop_
_geom_torsion_atom_site_label_1
_geom_torsion_atom_site_label_2
_geom_torsion_atom_site_label_3
_geom_torsion_atom_site_label_4
_geom_torsion
_geom_torsion_site_symmetry_1
_geom_torsion_site_symmetry_4
C39A C9 C6 C5 -165.3(8) . .
C39 C9 C6 C5 153.3(8) . .
C8 C9 C6 C5 -24.4(10) . .
C8A C9 C6 C5 11.8(11) . .
C39A C9 C6 C7 15.8(12) . .
C39 C9 C6 C7 -25.6(11) . .
C8 C9 C6 C7 156.7(7) . .
C8A C9 C6 C7 -167.1(8) . .
C7 C6 C5 C22 -2.5(8) . 1_655
C9 C6 C5 C22 178.5(5) . 1_655
Zn1 O1 C3 O2 -3.4(8) . .
Zn1 O1 C3 C4 177.9(3) . .
Zn2 O2 C3 O1 9.9(7) . .
Zn2 O2 C3 C4 -171.4(3) . .
Zn2 O5 C1 O6 8.4(8) . .
Zn2 O5 C1 C17 -169.9(3) . .
Zn1 O6 C1 O5 0.9(8) . .
Zn1 O6 C1 C17 179.2(3) . .
C5 C6 C7 C23 0.1(9) . 1_655
C9 C6 C7 C23 179.1(6) . 1_655
C39A C9 C8 C38 -33.8(14) . .
C39 C9 C8 C38 2.8(15) . .
C8A C9 C8 C38 78.1(18) . .
C6 C9 C8 C38 -179.4(9) . .
Zn2 O7 C2 O8 -3.7(9) . .
Zn2 O7 C2 C24 174.6(4) . .
Zn1 O8 C2 O7 14.3(10) . .
Zn1 O8 C2 C24 -164.1(4) . .
O1 C3 C4 C10 1.4(8) . .
O2 C3 C4 C10 -177.4(5) . .
O1 C3 C4 C14 -177.7(5) . .
O2 C3 C4 C14 3.5(8) . .
C14 C4 C10 C100 1.0(9) . .
C3 C4 C10 C100 -178.1(5) . .
C4 C10 C100 C12 -2.4(9) . .
C12 N3 C14 C4 -3.0(9) . .
C10 C4 C14 N3 1.8(9) . .
C3 C4 C14 N3 -179.1(5) . .
C20 N4 C16 C101 -3.0(11) . .
C20 N4 C16 C12 179.7(7) . .
O7 C2 C24 C25 0.8(10) . .
O8 C2 C24 C25 179.3(6) . .
O7 C2 C24 C34 179.6(7) . .
O8 C2 C24 C34 -1.9(11) . .
C23 N1 C22 C5 -1.3(8) . 1_455
Zn1 N1 C22 C5 177.8(4) . 1_455
C22 N1 C23 C7 -1.2(9) . 1_455
Zn1 N1 C23 C7 179.6(5) . 1_455
C10 C100 C12 N3 1.1(10) . .
C10 C100 C12 C16 -179.6(6) . .
C14 N3 C12 C100 1.6(10) . .
C14 N3 C12 C16 -177.7(6) . .
N4 C16 C12 C100 -165.1(6) . .
C101 C16 C12 C100 17.6(10) . .
N4 C16 C12 N3 14.3(10) . .
C101 C16 C12 N3 -163.0(6) . .
C16 N4 C20 C17 1.7(12) . 1_554
O5 C1 C17 C18 171.2(6) . .
O6 C1 C17 C18 -7.2(8) . .
O5 C1 C17 C20 -8.7(8) . 1_556
O6 C1 C17 C20 172.9(6) . 1_556
C20 C17 C18 C101 1.6(10) 1_556 1_556
C1 C17 C18 C101 -178.3(6) . 1_556
Zn2 O4 C27 O3 -11.5(9) . .
Zn2 O4 C27 C28 166.2(4) . .
Zn1 O3 C27 O4 15.7(8) . .
Zn1 O3 C27 C28 -162.1(4) . .
C29 C28 C27 O4 -179.2(7) . .
C32 C28 C27 O4 2.1(9) . .
C29 C28 C27 O3 -1.3(10) . .
C32 C28 C27 O3 179.9(6) . .
C34 C24 C25 C103 5.8(12) . .
C2 C24 C25 C103 -175.3(6) . .
N4 C16 C101 C18 3.6(11) . 1_554
C12 C16 C101 C18 -179.1(7) . 1_554
C29 N9 C30 C102 2.0(14) 1_545 .
C29 N9 C30 C36 179.1(8) 1_545 .
C24 C25 C103 C36 -1.3(12) . .
C32 C28 C29 N9 -1.8(13) . 1_565
C27 C28 C29 N9 179.3(7) . 1_565
N9 C30 C102 C32 -1.6(13) . 1_545
C36 C30 C102 C32 -178.6(7) . 1_545
C29 C28 C32 C102 2.3(11) . 1_565
C27 C28 C32 C102 -178.8(6) . 1_565
C25 C103 C36 N8 -5.3(14) . .
C25 C103 C36 C30 178.2(7) . .
C34 N8 C36 C103 6.7(17) . .
C34 N8 C36 C30 -176.9(9) . .
N9 C30 C36 C103 -171.0(8) . .
C102 C30 C36 C103 6.0(12) . .
N9 C30 C36 N8 12.5(14) . .
C102 C30 C36 N8 -170.5(9) . .
C37A N2 C38 C8 35.5(14) . .
C38A N2 C38 C8 -79(2) . .
C37 N2 C38 C8 -0.2(15) . .
Zn2 N2 C38 C8 179.0(8) . .
C9 C8 C38 N2 -1.7(17) . .
C36 N8 C34 C24 -1.6(18) . .
C25 C24 C34 N8 -4.5(15) . .
C2 C24 C34 N8 176.7(9) . .
C39A C9 C39 C37 79.2(17) . .
C8 C9 C39 C37 -2.1(15) . .
C8A C9 C39 C37 -33.7(14) . .
C6 C9 C39 C37 -179.8(9) . .
C37A N2 C37 C39 -74.9(17) . .
C38A N2 C37 C39 32.9(14) . .
C38 N2 C37 C39 1.0(14) . .
Zn2 N2 C37 C39 -178.3(8) . .
C9 C39 C37 N2 0.2(17) . .
C3 O1 Zn1 O6 2.9(8) . .
C3 O1 Zn1 O8 -78.1(5) . .
C3 O1 Zn1 N1 -175.0(4) . .
C3 O1 Zn1 O3 80.8(5) . .
C3 O1 Zn1 Zn2 -2.4(4) . .
C1 O6 Zn1 O1 -10.6(7) . .
C1 O6 Zn1 O8 70.0(4) . .
C1 O6 Zn1 N1 167.2(4) . .
C1 O6 Zn1 O3 -89.2(4) . .
C1 O6 Zn1 Zn2 -5.4(4) . .
C2 O8 Zn1 O1 65.3(6) . .
C2 O8 Zn1 O6 -94.9(6) . .
C2 O8 Zn1 N1 163.6(5) . .
C2 O8 Zn1 O3 -17.7(8) . .
C2 O8 Zn1 Zn2 -12.2(5) . .
C23 N1 Zn1 O1 176.7(4) . .
C22 N1 Zn1 O1 -2.5(4) . .
C23 N1 Zn1 O6 -2.6(5) . .
C22 N1 Zn1 O6 178.3(4) . .
C23 N1 Zn1 O8 88.1(4) . .
C22 N1 Zn1 O8 -91.1(4) . .
C23 N1 Zn1 O3 -91.4(4) . .
C22 N1 Zn1 O3 89.4(4) . .
C23 N1 Zn1 Zn2 116.7(8) . .
C22 N1 Zn1 Zn2 -62.4(10) . .
C27 O3 Zn1 O1 -87.6(4) . .
C27 O3 Zn1 O6 72.7(4) . .
C27 O3 Zn1 O8 -5.0(7) . .
C27 O3 Zn1 N1 173.7(4) . .
C27 O3 Zn1 Zn2 -10.3(4) . .
C2 O7 Zn2 O2 -86.3(5) . .
C2 O7 Zn2 O5 73.5(5) . .
C2 O7 Zn2 N2 174.0(5) . .
C2 O7 Zn2 O4 -5.4(8) . .
C2 O7 Zn2 Zn1 -3.5(5) . .
C3 O2 Zn2 O7 76.2(4) . .
C3 O2 Zn2 O5 -10.1(7) . .
C3 O2 Zn2 N2 178.5(4) . .
C3 O2 Zn2 O4 -84.9(4) . .
C3 O2 Zn2 Zn1 -8.4(4) . .
C1 O5 Zn2 O7 -93.4(5) . .
C1 O5 Zn2 O2 -7.3(8) . .
C1 O5 Zn2 N2 164.1(5) . .
C1 O5 Zn2 O4 67.9(5) . .
C1 O5 Zn2 Zn1 -9.1(4) . .
C37A N2 Zn2 O7 -111.1(8) . .
C38A N2 Zn2 O7 74.8(9) . .
C38 N2 Zn2 O7 111.2(7) . .
C37 N2 Zn2 O7 -69.6(6) . .
C37A N2 Zn2 O2 158.3(8) . .
C38A N2 Zn2 O2 -15.7(9) . .
C38 N2 Zn2 O2 20.7(7) . .
C37 N2 Zn2 O2 -160.1(6) . .
C37A N2 Zn2 O5 -18.6(9) . .
C38A N2 Zn2 O5 167.3(9) . .
C38 N2 Zn2 O5 -156.3(7) . .
C37 N2 Zn2 O5 22.9(6) . .
C37A N2 Zn2 O4 68.7(9) . .
C38A N2 Zn2 O4 -105.4(9) . .
C38 N2 Zn2 O4 -69.0(7) . .
C37 N2 Zn2 O4 110.2(6) . .
C37A N2 Zn2 Zn1 48.6(14) . .
C38A N2 Zn2 Zn1 -125.5(12) . .
C38 N2 Zn2 Zn1 -89.1(12) . .
C37 N2 Zn2 Zn1 90.1(12) . .
C27 O4 Zn2 O7 4.4(9) . .
C27 O4 Zn2 O2 85.3(5) . .
C27 O4 Zn2 O5 -75.1(5) . .
C27 O4 Zn2 N2 -175.0(5) . .
C27 O4 Zn2 Zn1 2.5(5) . .
O1 Zn1 Zn2 O7 -84.80(16) . .
O6 Zn1 Zn2 O7 97.04(16) . .
O8 Zn1 Zn2 O7 5.96(17) . .
N1 Zn1 Zn2 O7 -23.5(9) . .
O3 Zn1 Zn2 O7 -176.04(15) . .
O1 Zn1 Zn2 O2 4.32(14) . .
O6 Zn1 Zn2 O2 -173.85(14) . .
O8 Zn1 Zn2 O2 95.08(16) . .
N1 Zn1 Zn2 O2 65.6(9) . .
O3 Zn1 Zn2 O2 -86.92(15) . .
O1 Zn1 Zn2 O5 -176.30(15) . .
O6 Zn1 Zn2 O5 5.53(15) . .
O8 Zn1 Zn2 O5 -85.54(17) . .
N1 Zn1 Zn2 O5 -115.0(9) . .
O3 Zn1 Zn2 O5 92.45(16) . .
O1 Zn1 Zn2 N2 115.1(10) . .
O6 Zn1 Zn2 N2 -63.0(10) . .
O8 Zn1 Zn2 N2 -154.1(10) . .
N1 Zn1 Zn2 N2 176.4(12) . .
O3 Zn1 Zn2 N2 23.9(10) . .
O1 Zn1 Zn2 O4 94.57(16) . .
O6 Zn1 Zn2 O4 -83.60(16) . .
O8 Zn1 Zn2 O4 -174.67(15) . .
N1 Zn1 Zn2 O4 155.9(9) . .
O3 Zn1 Zn2 O4 3.33(15) . .
C38A N2 C37A C39A -6(2) . .
C38 N2 C37A C39A -36.9(18) . .
C37 N2 C37A C39A 81.0(19) . .
Zn2 N2 C37A C39A 179.5(12) . .
C39 C9 C39A C37A -80.0(18) . .
C8 C9 C39A C37A 33.8(16) . .
C8A C9 C39A C37A 1.1(18) . .
C6 C9 C39A C37A 178.3(10) . .
N2 C37A C39A C9 2(2) . .
C39A C9 C8A C38A -0.8(18) . .
C39 C9 C8A C38A 35.4(16) . .
C8 C9 C8A C38A -81.9(19) . .
C6 C9 C8A C38A -178.0(11) . .
C37A N2 C38A C8A 6(2) . .
C38 N2 C38A C8A 83(2) . .
C37 N2 C38A C8A -31.6(18) . .
Zn2 N2 C38A C8A -179.3(12) . .
C9 C8A C38A N2 -3(2) . .

loop_
_platon_squeeze_void_nr
_platon_squeeze_void_average_x
_platon_squeeze_void_average_y
_platon_squeeze_void_average_z
_platon_squeeze_void_volume
_platon_squeeze_void_count_electrons
_platon_squeeze_void_content
1 -0.029 0.438 0.344 1766 489 ' '
